data_7241346
loop_
_publ_author_name
'Yang, Hongzhi'
'Zeng, Tianying'
'Xi, Shuang'
'Hu, Shengkun'
'Wu, Yunfei'
'Tang, Yefeng'

_publ_section_title
;
 Photoinduced, strain-promoted cycloadditions of trans-cycloheptenones and
 azides
;
_journal_issue 20
_journal_name_full 'Green Chemistry'
_journal_page_first 7023
_journal_page_last 7030
_journal_paper_doi 10.1039/D0GC02347G
_journal_volume 22
_journal_year 2020
_chemical_formula_moiety 'C17 H21 N O2'
_chemical_formula_sum 'C17 H21 N O2'
_chemical_formula_weight 271.35
_space_group_crystal_system monoclinic
_space_group_IT_number 14
_space_group_name_Hall '-P 2yn'
_space_group_name_H-M_alt 'P 1 21/n 1'
_atom_sites_solution_hydrogens geom
_atom_sites_solution_primary dual
_audit_creation_date 2020-06-24
_audit_creation_method
;
Olex2 1.3
(compiled 2020.02.04 svn.rd84adfe8 for OlexSys, GUI svn.r6032)
;
_audit_update_record
;
2020-07-09 deposited with the CCDC.	2020-10-01 downloaded from the CCDC.
;
_cell_angle_alpha 90
_cell_angle_beta 111.229(3)
_cell_angle_gamma 90
_cell_formula_units_Z 4
_cell_length_a 13.1208(3)
_cell_length_b 7.66440(10)
_cell_length_c 15.2725(4)
_cell_measurement_reflns_used 3471
_cell_measurement_temperature 173.00(10)
_cell_measurement_theta_max 70.1420
_cell_measurement_theta_min 3.7750
_cell_volume 1431.63(6)
_computing_cell_refinement 'CrysAlisPro 1.171.40.14a (Rigaku OD, 2018)'
_computing_data_collection 'CrysAlisPro 1.171.40.14a (Rigaku OD, 2018)'
_computing_data_reduction 'CrysAlisPro 1.171.40.14a (Rigaku OD, 2018)'
_computing_molecular_graphics 'Olex2 1.3 (Dolomanov et al., 2009)'
_computing_publication_material 'Olex2 1.3 (Dolomanov et al., 2009)'
_computing_structure_refinement 'SHELXL 2018/3 (Sheldrick, 2015)'
_computing_structure_solution 'SHELXT 2018/2 (Sheldrick, 2018)'
_diffrn_ambient_environment N~2~
_diffrn_ambient_temperature 173.00(10)
_diffrn_detector 'CCD plate'
_diffrn_detector_area_resol_mean 5.2137
_diffrn_detector_type AtlasS2
_diffrn_measured_fraction_theta_full 0.995
_diffrn_measured_fraction_theta_max 0.975
_diffrn_measurement_details
;
List of Runs (angles in degrees, time in seconds):

  # Type    Start    End  Width  t~exp~   \w     \q     \k     \f   Frames
#--------------------------------------------------------------------------
  1  \w    -49.00  33.00   1.00    1.00    --  -40.81  38.00  30.00   82
  2  \w    -69.00  27.00   1.00    1.00    --  -40.81  77.00 120.00   96
  3  \w     73.00 158.00   1.00    1.00    --   98.72  30.00  60.00   85
  4  \w    101.00 164.00   1.00    1.00    --   98.72 125.00 -30.00   63
  5  \w    109.00 166.00   1.00    1.00    --   98.72  42.00  97.00   57
  6  \w     77.00 103.00   1.00    1.00    --   98.72  42.00  97.00   26
  7  \w     28.00 116.00   1.00    1.00    --   98.72 -45.00-120.00   88
  8  \w     18.00 107.00   1.00    1.00    --   98.72 -95.00 -90.00   89
;
_diffrn_measurement_device 'four-circle diffractometer'
_diffrn_measurement_device_type 'SuperNova, Dual, Cu at home/near, AtlasS2'
_diffrn_measurement_method '\w scans'
_diffrn_orient_matrix_type 'CrysAlisPro convention (1999,Acta A55,543-557)'
_diffrn_orient_matrix_UB_11 0.0289240000
_diffrn_orient_matrix_UB_12 -0.0987428000
_diffrn_orient_matrix_UB_13 0.0938129000
_diffrn_orient_matrix_UB_21 0.1151781000
_diffrn_orient_matrix_UB_22 -0.0375258000
_diffrn_orient_matrix_UB_23 -0.0004179000
_diffrn_orient_matrix_UB_31 0.0420263000
_diffrn_orient_matrix_UB_32 0.1709604000
_diffrn_orient_matrix_UB_33 0.0539391000
_diffrn_radiation_monochromator mirror
_diffrn_radiation_probe x-ray
_diffrn_radiation_type 'Cu K\a'
_diffrn_radiation_wavelength 1.54184
_diffrn_reflns_av_R_equivalents 0.0150
_diffrn_reflns_av_unetI/netI 0.0172
_diffrn_reflns_Laue_measured_fraction_full 0.995
_diffrn_reflns_Laue_measured_fraction_max 0.975
_diffrn_reflns_limit_h_max 11
_diffrn_reflns_limit_h_min -16
_diffrn_reflns_limit_k_max 9
_diffrn_reflns_limit_k_min -5
_diffrn_reflns_limit_l_max 18
_diffrn_reflns_limit_l_min -17
_diffrn_reflns_number 5160
_diffrn_reflns_point_group_measured_fraction_full 0.995
_diffrn_reflns_point_group_measured_fraction_max 0.975
_diffrn_reflns_theta_full 67.684
_diffrn_reflns_theta_max 70.283
_diffrn_reflns_theta_min 3.818
_diffrn_source 'micro-focus sealed X-ray tube'
_diffrn_source_type 'SuperNova (Cu) X-ray Source'
_exptl_absorpt_coefficient_mu 0.649
_exptl_absorpt_correction_T_max 1.00000
_exptl_absorpt_correction_T_min 0.90578
_exptl_absorpt_correction_type multi-scan
_exptl_absorpt_process_details
;
CrysAlisPro 1.171.40.14a (Rigaku Oxford Diffraction, 2018)
Empirical absorption correction using spherical harmonics,
 implemented in SCALE3 ABSPACK scaling algorithm.
;
_exptl_crystal_colour colourless
_exptl_crystal_colour_primary colourless
_exptl_crystal_density_diffrn 1.259
_exptl_crystal_description block
_exptl_crystal_F_000 584
_exptl_crystal_size_max 0.5
_exptl_crystal_size_mid 0.42
_exptl_crystal_size_min 0.4
_refine_diff_density_max 0.227
_refine_diff_density_min -0.165
_refine_diff_density_rms 0.035
_refine_ls_extinction_coef 0.0034(3)
_refine_ls_extinction_expression Fc^*^=kFc[1+0.001xFc^2^\l^3^/sin(2\q)]^-1/4^
_refine_ls_extinction_method 'SHELXL-2018/3 (Sheldrick 2018)'
_refine_ls_goodness_of_fit_ref 1.020
_refine_ls_hydrogen_treatment constr
_refine_ls_matrix_type full
_refine_ls_number_parameters 185
_refine_ls_number_reflns 2665
_refine_ls_number_restraints 0
_refine_ls_restrained_S_all 1.020
_refine_ls_R_factor_all 0.0406
_refine_ls_R_factor_gt 0.0376
_refine_ls_shift/su_max 0.001
_refine_ls_shift/su_mean 0.000
_refine_ls_structure_factor_coef Fsqd
_refine_ls_weighting_details 'w=1/[\s^2^(Fo^2^)+(0.0450P)^2^+0.5289P] where P=(Fo^2^+2Fc^2^)/3'
_refine_ls_weighting_scheme calc
_refine_ls_wR_factor_gt 0.0948
_refine_ls_wR_factor_ref 0.0972
_reflns_Friedel_coverage 0.000
_reflns_number_gt 2457
_reflns_number_total 2665
_reflns_threshold_expression 'I > 2\s(I)'
_cod_data_source_file d0gc02347g2.cif
_cod_data_source_block xs-3-87-2-2
_cod_depositor_comments 'Adding full bibliography for 7241345--7241346.cif.'
_cod_database_code 7241346
_shelx_shelxl_version_number 2018/3
_chemical_oxdiff_formula CHONCl
_chemical_oxdiff_usercomment 'C H N O Fe Cl'
_shelx_space_group_comment
;
The symmetry employed for this shelxl refinement is uniquely defined
by the following loop, which should always be used as a source of
symmetry information in preference to the above space-group names.
They are only intended as comments.
;
_reflns_odcompleteness_completeness 99.96
_reflns_odcompleteness_iscentric 1
_reflns_odcompleteness_theta 64.99
_olex2_refinement_description
;
1. Fixed Uiso
 At 1.2 times of:
  All C(H) groups, All C(H,H) groups
 At 1.5 times of:
  All C(H,H,H) groups
2.a Ternary CH refined with riding coordinates:
 C007(H007), C008(H008)
2.b Secondary CH2 refined with riding coordinates:
 C00D(H00D,H00E), C00G(H00G,H00H), C00H(H00I,H00J), C00J(H00N,H00O)
2.c Aromatic/amide H refined with riding coordinates:
 C009(H009), C00F(H00F)
2.d Idealised Me refined as rotating group:
 C00C(H00A,H00B,H00C), C00I(H00K,H00L,H00M), C00K(H00P,H00Q,H00R)
;
_olex2_submission_special_instructions 'No special instructions were received'
_oxdiff_exptl_absorpt_empirical_details
;
Empirical correction (ABSPACK) includes:
- Absorption correction using spherical harmonics
- Frame scaling
;
_oxdiff_exptl_absorpt_empirical_full_max 1.190
_oxdiff_exptl_absorpt_empirical_full_min 0.838

loop_
_space_group_symop_operation_xyz
'x, y, z'
'-x+1/2, y+1/2, -z+1/2'
'-x, -y, -z'
'x-1/2, -y-1/2, z-1/2'

loop_
_atom_site_label
_atom_site_type_symbol
_atom_site_fract_x
_atom_site_fract_y
_atom_site_fract_z
_atom_site_U_iso_or_equiv
_atom_site_adp_type
_atom_site_occupancy
_atom_site_site_symmetry_order
_atom_site_calc_flag
_atom_site_refinement_flags_posn
_atom_site_refinement_flags_adp
_atom_site_refinement_flags_occupancy
_atom_site_disorder_assembly
_atom_site_disorder_group
O001 O 0.58712(7) 0.42189(11) 0.43161(7) 0.0298(2) Uani 1 1 d . . . . .
O002 O 0.36977(8) 0.41516(14) 0.34315(8) 0.0448(3) Uani 1 1 d . . . . .
N003 N 0.69568(8) 0.45422(14) 0.43518(7) 0.0279(3) Uani 1 1 d . . . . .
C004 C 0.69888(10) 0.60348(16) 0.39859(8) 0.0229(3) Uani 1 1 d . . . . .
C005 C 0.80461(10) 0.67120(16) 0.39774(8) 0.0238(3) Uani 1 1 d . . . . .
C006 C 0.81669(10) 0.71422(15) 0.31256(9) 0.0241(3) Uani 1 1 d . . . . .
C007 C 0.58937(10) 0.69589(16) 0.36196(8) 0.0235(3) Uani 1 1 d . . . . .
H007 H 0.555233 0.677424 0.294029 0.028 Uiso 1 1 calc R U . . .
C008 C 0.53013(10) 0.58640(16) 0.41219(9) 0.0244(3) Uani 1 1 d . . . . .
H008 H 0.538927 0.642835 0.472076 0.029 Uiso 1 1 calc R U . . .
C009 C 0.91765(10) 0.77328(16) 0.31433(9) 0.0274(3) Uani 1 1 d . . . . .
H009 H 0.926461 0.797964 0.257869 0.033 Uiso 1 1 calc R U . . .
C00A C 0.89276(10) 0.69294(17) 0.48315(9) 0.0289(3) Uani 1 1 d . . . . .
C00B C 0.40972(10) 0.55973(18) 0.35808(9) 0.0281(3) Uani 1 1 d . . . . .
C00C C 0.72315(11) 0.70019(18) 0.21965(8) 0.0294(3) Uani 1 1 d . . . . .
H00A H 0.686995 0.590082 0.216097 0.044 Uiso 1 1 calc R U . . .
H00B H 0.750683 0.708373 0.169493 0.044 Uiso 1 1 calc R U . . .
H00C H 0.672187 0.793182 0.214165 0.044 Uiso 1 1 calc R U . . .
C00D C 0.59128(11) 0.89042(17) 0.38314(10) 0.0298(3) Uani 1 1 d . . . . .
H00D H 0.639943 0.948191 0.357349 0.036 Uiso 1 1 calc R U . . .
H00E H 0.620799 0.906958 0.450682 0.036 Uiso 1 1 calc R U . . .
C00E C 1.00566(10) 0.79646(18) 0.39793(10) 0.0314(3) Uani 1 1 d . . . . .
C00F C 0.99082(11) 0.75643(19) 0.48103(10) 0.0341(3) Uani 1 1 d . . . . .
H00F H 1.048871 0.772791 0.537549 0.041 Uiso 1 1 calc R U . . .
C00G C 0.47883(11) 0.97673(17) 0.34328(10) 0.0333(3) Uani 1 1 d . . . . .
H00G H 0.454956 0.975384 0.275289 0.040 Uiso 1 1 calc R U . . .
H00H H 0.486631 1.097910 0.362935 0.040 Uiso 1 1 calc R U . . .
C00H C 0.38887(12) 0.89460(19) 0.37136(11) 0.0362(3) Uani 1 1 d . . . . .
H00I H 0.329112 0.977297 0.357380 0.043 Uiso 1 1 calc R U . . .
H00J H 0.417597 0.876614 0.438808 0.043 Uiso 1 1 calc R U . . .
C00I C 0.88428(12) 0.6509(2) 0.57682(9) 0.0380(3) Uani 1 1 d . . . . .
H00K H 0.815317 0.691459 0.577433 0.057 Uiso 1 1 calc R U . . .
H00L H 0.942612 0.707471 0.625987 0.057 Uiso 1 1 calc R U . . .
H00M H 0.889501 0.526972 0.586612 0.057 Uiso 1 1 calc R U . . .
C00J C 0.34268(11) 0.7210(2) 0.32397(11) 0.0384(3) Uani 1 1 d . . . . .
H00N H 0.272528 0.702792 0.330316 0.046 Uiso 1 1 calc R U . . .
H00O H 0.328896 0.732922 0.257417 0.046 Uiso 1 1 calc R U . . .
C00K C 1.11421(12) 0.8638(2) 0.39941(12) 0.0429(4) Uani 1 1 d . . . . .
H00P H 1.112883 0.871698 0.336272 0.064 Uiso 1 1 calc R U . . .
H00Q H 1.171242 0.785278 0.434871 0.064 Uiso 1 1 calc R U . . .
H00R H 1.127640 0.977155 0.428018 0.064 Uiso 1 1 calc R U . . .

loop_
_atom_site_aniso_label
_atom_site_aniso_U_11
_atom_site_aniso_U_22
_atom_site_aniso_U_33
_atom_site_aniso_U_23
_atom_site_aniso_U_13
_atom_site_aniso_U_12
O001 0.0293(5) 0.0226(5) 0.0409(5) 0.0065(4) 0.0168(4) 0.0020(4)
O002 0.0373(6) 0.0343(6) 0.0546(7) -0.0057(5) 0.0068(5) -0.0076(4)
N003 0.0270(5) 0.0267(6) 0.0320(6) 0.0029(4) 0.0131(4) 0.0022(4)
C004 0.0264(6) 0.0227(6) 0.0200(6) -0.0004(5) 0.0091(5) 0.0018(5)
C005 0.0251(6) 0.0206(6) 0.0267(6) 0.0007(5) 0.0108(5) 0.0037(5)
C006 0.0281(6) 0.0192(6) 0.0260(6) 0.0012(5) 0.0112(5) 0.0042(5)
C007 0.0253(6) 0.0230(6) 0.0235(6) 0.0010(5) 0.0103(5) 0.0013(5)
C008 0.0281(6) 0.0214(6) 0.0258(6) 0.0010(5) 0.0122(5) 0.0020(5)
C009 0.0317(7) 0.0242(6) 0.0308(6) 0.0041(5) 0.0166(5) 0.0060(5)
C00A 0.0292(6) 0.0298(7) 0.0266(6) 0.0018(5) 0.0089(5) 0.0031(5)
C00B 0.0297(6) 0.0322(7) 0.0247(6) -0.0018(5) 0.0126(5) -0.0016(5)
C00C 0.0331(7) 0.0317(7) 0.0247(6) 0.0018(5) 0.0121(5) -0.0020(6)
C00D 0.0334(7) 0.0218(6) 0.0367(7) 0.0003(5) 0.0158(6) 0.0007(5)
C00E 0.0263(6) 0.0277(7) 0.0416(7) 0.0042(6) 0.0141(6) 0.0046(5)
C00F 0.0259(6) 0.0392(8) 0.0325(7) 0.0013(6) 0.0048(5) 0.0015(6)
C00G 0.0400(7) 0.0237(7) 0.0379(7) 0.0021(6) 0.0164(6) 0.0072(6)
C00H 0.0362(7) 0.0329(7) 0.0434(8) 0.0008(6) 0.0192(6) 0.0114(6)
C00I 0.0406(8) 0.0449(9) 0.0256(7) 0.0008(6) 0.0083(6) -0.0027(7)
C00J 0.0269(7) 0.0392(8) 0.0477(8) 0.0022(7) 0.0119(6) 0.0045(6)
C00K 0.0294(7) 0.0434(9) 0.0582(10) 0.0070(7) 0.0186(7) 0.0010(6)

loop_
_atom_type_symbol
_atom_type_description
_atom_type_scat_dispersion_real
_atom_type_scat_dispersion_imag
_atom_type_scat_source
C C 0.0181 0.0091 'International Tables Vol C Tables 4.2.6.8 and 6.1.1.4'
H H 0.0000 0.0000 'International Tables Vol C Tables 4.2.6.8 and 6.1.1.4'
N N 0.0311 0.0180 'International Tables Vol C Tables 4.2.6.8 and 6.1.1.4'
O O 0.0492 0.0322 'International Tables Vol C Tables 4.2.6.8 and 6.1.1.4'

loop_
_geom_angle_atom_site_label_1
_geom_angle_atom_site_label_2
_geom_angle_atom_site_label_3
_geom_angle
_geom_angle_site_symmetry_1
_geom_angle_site_symmetry_3
_geom_angle_publ_flag
N003 O001 C008 106.99(9) . . ?
C004 N003 O001 109.18(10) . . ?
N003 C004 C005 119.62(11) . . ?
N003 C004 C007 113.70(11) . . ?
C005 C004 C007 126.65(10) . . ?
C006 C005 C004 120.58(11) . . ?
C00A C005 C004 119.38(11) . . ?
C00A C005 C006 120.04(11) . . ?
C005 C006 C00C 121.91(11) . . ?
C009 C006 C005 118.96(11) . . ?
C009 C006 C00C 119.13(11) . . ?
C004 C007 H007 109.4 . . ?
C004 C007 C008 98.33(9) . . ?
C004 C007 C00D 115.99(11) . . ?
C008 C007 H007 109.4 . . ?
C00D C007 H007 109.4 . . ?
C00D C007 C008 113.80(10) . . ?
O001 C008 C007 105.30(9) . . ?
O001 C008 H008 108.5 . . ?
O001 C008 C00B 110.90(10) . . ?
C007 C008 H008 108.5 . . ?
C00B C008 C007 114.97(10) . . ?
C00B C008 H008 108.5 . . ?
C006 C009 H009 119.0 . . ?
C00E C009 C006 121.91(12) . . ?
C00E C009 H009 119.0 . . ?
C005 C00A C00I 122.42(12) . . ?
C00F C00A C005 118.60(12) . . ?
C00F C00A C00I 118.98(12) . . ?
O002 C00B C008 121.53(12) . . ?
O002 C00B C00J 122.01(12) . . ?
C00J C00B C008 116.46(11) . . ?
C006 C00C H00A 109.5 . . ?
C006 C00C H00B 109.5 . . ?
C006 C00C H00C 109.5 . . ?
H00A C00C H00B 109.5 . . ?
H00A C00C H00C 109.5 . . ?
H00B C00C H00C 109.5 . . ?
C007 C00D H00D 108.9 . . ?
C007 C00D H00E 108.9 . . ?
C007 C00D C00G 113.56(11) . . ?
H00D C00D H00E 107.7 . . ?
C00G C00D H00D 108.9 . . ?
C00G C00D H00E 108.9 . . ?
C009 C00E C00K 121.62(13) . . ?
C00F C00E C009 117.90(12) . . ?
C00F C00E C00K 120.48(13) . . ?
C00A C00F H00F 118.7 . . ?
C00E C00F C00A 122.56(12) . . ?
C00E C00F H00F 118.7 . . ?
C00D C00G H00G 108.2 . . ?
C00D C00G H00H 108.2 . . ?
C00D C00G C00H 116.23(11) . . ?
H00G C00G H00H 107.4 . . ?
C00H C00G H00G 108.2 . . ?
C00H C00G H00H 108.2 . . ?
C00G C00H H00I 108.3 . . ?
C00G C00H H00J 108.3 . . ?
C00G C00H C00J 116.01(12) . . ?
H00I C00H H00J 107.4 . . ?
C00J C00H H00I 108.3 . . ?
C00J C00H H00J 108.3 . . ?
C00A C00I H00K 109.5 . . ?
C00A C00I H00L 109.5 . . ?
C00A C00I H00M 109.5 . . ?
H00K C00I H00L 109.5 . . ?
H00K C00I H00M 109.5 . . ?
H00L C00I H00M 109.5 . . ?
C00B C00J C00H 118.09(12) . . ?
C00B C00J H00N 107.8 . . ?
C00B C00J H00O 107.8 . . ?
C00H C00J H00N 107.8 . . ?
C00H C00J H00O 107.8 . . ?
H00N C00J H00O 107.1 . . ?
C00E C00K H00P 109.5 . . ?
C00E C00K H00Q 109.5 . . ?
C00E C00K H00R 109.5 . . ?
H00P C00K H00Q 109.5 . . ?
H00P C00K H00R 109.5 . . ?
H00Q C00K H00R 109.5 . . ?

loop_
_geom_bond_atom_site_label_1
_geom_bond_atom_site_label_2
_geom_bond_distance
_geom_bond_site_symmetry_2
_geom_bond_publ_flag
O001 N003 1.4272(13) . ?
O001 C008 1.4409(15) . ?
O002 C00B 1.2116(17) . ?
N003 C004 1.2805(16) . ?
C004 C005 1.4856(16) . ?
C004 C007 1.5157(16) . ?
C005 C006 1.4056(17) . ?
C005 C00A 1.4052(17) . ?
C006 C009 1.3908(17) . ?
C006 C00C 1.5067(17) . ?
C007 H007 0.9800 . ?
C007 C008 1.5260(16) . ?
C007 C00D 1.5239(17) . ?
C008 H008 0.9800 . ?
C008 C00B 1.5084(18) . ?
C009 H009 0.9300 . ?
C009 C00E 1.3883(19) . ?
C00A C00F 1.3869(19) . ?
C00A C00I 1.5093(18) . ?
C00B C00J 1.4971(19) . ?
C00C H00A 0.9600 . ?
C00C H00B 0.9600 . ?
C00C H00C 0.9600 . ?
C00D H00D 0.9700 . ?
C00D H00E 0.9700 . ?
C00D C00G 1.5280(18) . ?
C00E C00F 1.3862(19) . ?
C00E C00K 1.5073(18) . ?
C00F H00F 0.9300 . ?
C00G H00G 0.9700 . ?
C00G H00H 0.9700 . ?
C00G C00H 1.530(2) . ?
C00H H00I 0.9700 . ?
C00H H00J 0.9700 . ?
C00H C00J 1.531(2) . ?
C00I H00K 0.9600 . ?
C00I H00L 0.9600 . ?
C00I H00M 0.9600 . ?
C00J H00N 0.9700 . ?
C00J H00O 0.9700 . ?
C00K H00P 0.9600 . ?
C00K H00Q 0.9600 . ?
C00K H00R 0.9600 . ?

loop_
_geom_torsion_atom_site_label_1
_geom_torsion_atom_site_label_2
_geom_torsion_atom_site_label_3
_geom_torsion_atom_site_label_4
_geom_torsion
_geom_torsion_site_symmetry_1
_geom_torsion_site_symmetry_2
_geom_torsion_site_symmetry_3
_geom_torsion_site_symmetry_4
_geom_torsion_publ_flag
O001 N003 C004 C005 177.25(10) . . . . ?
O001 N003 C004 C007 -1.17(14) . . . . ?
O001 C008 C00B O002 6.49(17) . . . . ?
O001 C008 C00B C00J -173.46(11) . . . . ?
O002 C00B C00J C00H 160.33(13) . . . . ?
N003 O001 C008 C007 24.95(12) . . . . ?
N003 O001 C008 C00B 149.91(10) . . . . ?
N003 C004 C005 C006 121.81(13) . . . . ?
N003 C004 C005 C00A -58.52(16) . . . . ?
N003 C004 C007 C008 15.73(13) . . . . ?
N003 C004 C007 C00D 137.41(11) . . . . ?
C004 C005 C006 C009 -178.47(11) . . . . ?
C004 C005 C006 C00C 2.26(18) . . . . ?
C004 C005 C00A C00F -179.95(12) . . . . ?
C004 C005 C00A C00I -0.36(19) . . . . ?
C004 C007 C008 O001 -23.53(11) . . . . ?
C004 C007 C008 C00B -145.90(10) . . . . ?
C004 C007 C00D C00G 179.19(10) . . . . ?
C005 C004 C007 C008 -162.55(11) . . . . ?
C005 C004 C007 C00D -40.87(16) . . . . ?
C005 C006 C009 C00E -2.19(18) . . . . ?
C005 C00A C00F C00E -1.1(2) . . . . ?
C006 C005 C00A C00F -0.28(19) . . . . ?
C006 C005 C00A C00I 179.31(12) . . . . ?
C006 C009 C00E C00F 0.88(19) . . . . ?
C006 C009 C00E C00K -178.82(13) . . . . ?
C007 C004 C005 C006 -60.00(17) . . . . ?
C007 C004 C005 C00A 119.67(13) . . . . ?
C007 C008 C00B O002 125.79(13) . . . . ?
C007 C008 C00B C00J -54.16(15) . . . . ?
C007 C00D C00G C00H 54.73(16) . . . . ?
C008 O001 N003 C004 -15.36(12) . . . . ?
C008 C007 C00D C00G -67.79(14) . . . . ?
C008 C00B C00J C00H -19.72(18) . . . . ?
C009 C00E C00F C00A 0.8(2) . . . . ?
C00A C005 C006 C009 1.86(18) . . . . ?
C00A C005 C006 C00C -177.41(12) . . . . ?
C00C C006 C009 C00E 177.10(12) . . . . ?
C00D C007 C008 O001 -146.80(10) . . . . ?
C00D C007 C008 C00B 90.83(13) . . . . ?
C00D C00G C00H C00J -74.02(16) . . . . ?
C00G C00H C00J C00B 76.51(17) . . . . ?
C00I C00A C00F C00E 179.31(13) . . . . ?
C00K C00E C00F C00A -179.50(13) . . . . ?
